data_4128436
loop_
_publ_author_name
'Liu, Xin'
'Liu, Junyang'
'Wu, Jianlei'
'Huang, Guocheng'
'Liang, Rong'
'Chung, Lung Wa'
'Li, Chuang-Chuang'

_publ_section_title
;
 Asymmetric Total Synthesis of Cerorubenic Acid-III.
;
_journal_issue 7
_journal_name_full 'Journal of the American Chemical Society'
_journal_page_first 2872
_journal_page_last 2877
_journal_paper_doi 10.1021/jacs.8b12647
_journal_volume 141
_journal_year 2019
_chemical_absolute_configuration ad
_chemical_formula_moiety 'C41 H51 N O8'
_chemical_formula_sum 'C41 H51 N O8'
_chemical_formula_weight 685.82
_space_group_crystal_system monoclinic
_space_group_IT_number 4
_space_group_name_Hall 'P 2yb'
_space_group_name_H-M_alt 'P 1 21 1'
_atom_sites_solution_hydrogens geom
_atom_sites_solution_primary dual
_audit_creation_date 2018-04-10
_audit_creation_method
;
Olex2 1.2
(compiled 2018.04.03 svn.r3497 for OlexSys, GUI svn.r5486)
;
_cell_angle_alpha 90
_cell_angle_beta 101.25(2)
_cell_angle_gamma 90
_cell_formula_units_Z 2
_cell_length_a 9.855(3)
_cell_length_b 13.243(3)
_cell_length_c 13.890(5)
_cell_measurement_reflns_used 9850
_cell_measurement_temperature 100
_cell_measurement_theta_max 27.54
_cell_measurement_theta_min 2.61
_cell_volume 1777.9(9)
_computing_cell_refinement 'SAINT v8.37A (Bruker, 2015)'
_computing_data_reduction 'SAINT v8.37A (Bruker, 2015)'
_computing_molecular_graphics 'Olex2 (Dolomanov et al., 2009)'
_computing_publication_material 'Olex2 (Dolomanov et al., 2009)'
_computing_structure_refinement 'XL (Sheldrick, 2008)'
_computing_structure_solution 'ShelXT (Sheldrick, 2015)'
_diffrn_ambient_temperature 100
_diffrn_detector 'Bruker PHOTO 100 area detector'
_diffrn_detector_area_resol_mean 7.9
_diffrn_detector_type 'CCD area detector'
_diffrn_measured_fraction_theta_full 0.996
_diffrn_measured_fraction_theta_max 0.988
_diffrn_measurement_device 'three-circle diffractometer'
_diffrn_measurement_device_type 'Bruker PHOTO 100 area detector'
_diffrn_measurement_method '\f and \w scans'
_diffrn_radiation_monochromator 'mirror optics'
_diffrn_radiation_probe x-ray
_diffrn_radiation_type MoK\a
_diffrn_radiation_wavelength 0.71073
_diffrn_reflns_av_R_equivalents 0.0339
_diffrn_reflns_av_unetI/netI 0.0353
_diffrn_reflns_Laue_measured_fraction_full 0.996
_diffrn_reflns_Laue_measured_fraction_max 0.988
_diffrn_reflns_limit_h_max 12
_diffrn_reflns_limit_h_min -12
_diffrn_reflns_limit_k_max 17
_diffrn_reflns_limit_k_min -17
_diffrn_reflns_limit_l_max 18
_diffrn_reflns_limit_l_min -18
_diffrn_reflns_number 25208
_diffrn_reflns_point_group_measured_fraction_full 0.996
_diffrn_reflns_point_group_measured_fraction_max 0.986
_diffrn_reflns_theta_full 25.242
_diffrn_reflns_theta_max 27.622
_diffrn_reflns_theta_min 2.334
_diffrn_source 'microfocus sealed X-ray tube'
_diffrn_source_type 'Incoatec I\ms'
_diffrn_standards_number 0
_exptl_absorpt_coefficient_mu 0.088
_exptl_absorpt_correction_T_max 0.7456
_exptl_absorpt_correction_T_min 0.4935
_exptl_absorpt_correction_type multi-scan
_exptl_absorpt_process_details
'SADABS-2014/5 (Bruker,2014/5) was used for absorption correction. wR2(int) was 0.1432 before and 0.0467 after correction. The Ratio of minimum to maximum transmission is 0.6619. The \l/2 correction factor is Not present.'
_exptl_crystal_colour colourless
_exptl_crystal_colour_primary colourless
_exptl_crystal_density_diffrn 1.281
_exptl_crystal_description block
_exptl_crystal_F_000 736
_exptl_crystal_size_max 0.52
_exptl_crystal_size_mid 0.5
_exptl_crystal_size_min 0.48
_refine_diff_density_max 0.273
_refine_diff_density_min -0.221
_refine_diff_density_rms 0.041
_refine_ls_abs_structure_details
;
 Flack x determined using 3438 quotients [(I+)-(I-)]/[(I+)+(I-)]
 (Parsons, Flack and Wagner, Acta Cryst. B69 (2013) 249-259).
;
_refine_ls_abs_structure_Flack -0.2(10)
_refine_ls_extinction_coef 0.026(7)
_refine_ls_extinction_expression Fc^*^=kFc[1+0.001xFc^2^\l^3^/sin(2\q)]^-1/4^
_refine_ls_extinction_method 'SHELXL-2014/7 (Sheldrick 2014'
_refine_ls_goodness_of_fit_ref 1.086
_refine_ls_hydrogen_treatment constr
_refine_ls_matrix_type full
_refine_ls_number_parameters 457
_refine_ls_number_reflns 8135
_refine_ls_number_restraints 1
_refine_ls_restrained_S_all 1.086
_refine_ls_R_factor_all 0.0601
_refine_ls_R_factor_gt 0.0567
_refine_ls_shift/su_max 0.009
_refine_ls_shift/su_mean 0.000
_refine_ls_structure_factor_coef Fsqd
_refine_ls_weighting_details 'w=1/[\s^2^(Fo^2^)+(0.1044P)^2^+0.3317P] where P=(Fo^2^+2Fc^2^)/3'
_refine_ls_weighting_scheme calc
_refine_ls_wR_factor_gt 0.1443
_refine_ls_wR_factor_ref 0.1471
_reflns_Friedel_coverage 0.912
_reflns_Friedel_fraction_full 0.995
_reflns_Friedel_fraction_max 0.983
_reflns_number_gt 7638
_reflns_number_total 8135
_reflns_threshold_expression 'I > 2\s(I)'
_cod_data_source_file ja8b12647_si_002.cif
_cod_data_source_block mo_306_0m
_cod_database_code 4128436
_shelx_shelxl_version_number 2014/7
_shelx_space_group_comment
;
The symmetry employed for this shelxl refinement is uniquely defined
by the following loop, which should always be used as a source of
symmetry information in preference to the above space-group names.
They are only intended as comments.
;
_shelx_estimated_absorpt_t_max 0.959
_shelx_estimated_absorpt_t_min 0.956
_olex2_refinement_description
;
1. Fixed Uiso
 At 1.2 times of:
  All C(H) groups, All C(H,H) groups
 At 1.5 times of:
  All C(H,H,H) groups
2.a Ternary CH refined with riding coordinates:
 C6(H6), C7(H7), C8(H8), C9(H9), C10(H10), C11(H11), C12(H12), C25(H25),
 C29(H29), C40(H40), C41(H41)
2.b Secondary CH2 refined with riding coordinates:
 C4(H4A,H4B), C5(H5A,H5B), C24(H24A,H24B), C30(H30A,H30B), C31(H31A,H31B),
 C32(H32A,H32B), C33(H33A,H33B)
2.c Aromatic/amide H refined with riding coordinates:
 C3(H3), C15(H15), C16(H16), C20(H20), C21(H21), C22(H22), C35(H35), C36(H36),
 C37(H37), C38(H38), C39(H39)
2.d Idealised Me refined as rotating group:
 C1(H1A,H1B,H1C), C27(H27A,H27B,H27C), C28(H28A,H28B,H28C), C42(H42A,H42B,
 H42C), C43(H43A,H43B,H43C)
;
_olex2_submission_special_instructions 'No special instructions were received'

loop_
_space_group_symop_operation_xyz
'x, y, z'
'-x, y+1/2, -z'

loop_
_atom_site_label
_atom_site_type_symbol
_atom_site_fract_x
_atom_site_fract_y
_atom_site_fract_z
_atom_site_U_iso_or_equiv
_atom_site_adp_type
_atom_site_occupancy
_atom_site_site_symmetry_order
_atom_site_calc_flag
_atom_site_refinement_flags_posn
O1 O 0.3057(2) 0.59345(16) 0.32045(14) 0.0161(4) Uani 1 1 d .
O2 O 0.0890(2) 0.5634(2) 0.34408(16) 0.0256(5) Uani 1 1 d .
O3 O 0.7145(2) 0.70602(16) 0.00052(14) 0.0154(4) Uani 1 1 d .
O4 O 0.8935(2) 0.60479(15) 0.08109(14) 0.0155(4) Uani 1 1 d .
O5 O 0.2903(2) 0.29819(17) 0.29604(15) 0.0181(4) Uani 1 1 d .
O6 O 0.23500(19) 0.49221(17) 0.07132(14) 0.0187(5) Uani 1 1 d .
O7 O 0.3671(4) 0.4270(3) 0.8206(2) 0.0442(7) Uani 1 1 d .
O8 O 0.5701(3) 0.4605(3) 0.7960(2) 0.0557(10) Uani 1 1 d .
N1 N 0.4455(3) 0.4579(2) 0.7691(2) 0.0308(7) Uani 1 1 d .
C1 C 0.9057(4) 0.5237(3) 0.7156(2) 0.0327(8) Uani 1 1 d .
H1A H 0.9355 0.5844 0.6852 0.049 Uiso 1 1 calc GR
H1B H 0.9859 0.4919 0.7574 0.049 Uiso 1 1 calc GR
H1C H 0.8378 0.5422 0.7555 0.049 Uiso 1 1 calc GR
C2 C 0.8409(3) 0.4506(3) 0.6367(2) 0.0207(6) Uani 1 1 d .
C3 C 0.8103(3) 0.4779(2) 0.5427(2) 0.0184(6) Uani 1 1 d .
H3 H 0.8367 0.5440 0.5271 0.022 Uiso 1 1 calc R
C4 C 0.7383(3) 0.4142(3) 0.4593(2) 0.0219(6) Uani 1 1 d .
H4A H 0.6392 0.4331 0.4446 0.026 Uiso 1 1 calc R
H4B H 0.7443 0.3427 0.4804 0.026 Uiso 1 1 calc R
C5 C 0.7957(3) 0.4232(2) 0.3646(2) 0.0149(5) Uani 1 1 d .
H5A H 0.8947 0.4039 0.3779 0.018 Uiso 1 1 calc R
H5B H 0.7886 0.4941 0.3417 0.018 Uiso 1 1 calc R
C6 C 0.7151(3) 0.3545(2) 0.2844(2) 0.0139(5) Uani 1 1 d .
H6 H 0.6159 0.3577 0.2908 0.017 Uiso 1 1 calc R
C7 C 0.7205(3) 0.3882(2) 0.1785(2) 0.0131(5) Uani 1 1 d .
H7 H 0.6847 0.3303 0.1346 0.016 Uiso 1 1 calc R
C8 C 0.6244(3) 0.4798(2) 0.14348(18) 0.0121(5) Uani 1 1 d .
H8 H 0.6350 0.5289 0.1992 0.015 Uiso 1 1 calc R
C9 C 0.4695(3) 0.4470(2) 0.11914(19) 0.0132(5) Uani 1 1 d .
H9 H 0.4644 0.3822 0.0816 0.016 Uiso 1 1 calc R
C10 C 0.3932(3) 0.4301(2) 0.20655(19) 0.0136(5) Uani 1 1 d .
H10 H 0.4482 0.4585 0.2688 0.016 Uiso 1 1 calc R
C11 C 0.2544(3) 0.4866(2) 0.17604(19) 0.0163(6) Uani 1 1 d .
H11 H 0.1778 0.4469 0.1956 0.020 Uiso 1 1 calc R
C12 C 0.2539(3) 0.5949(2) 0.2141(2) 0.0172(6) Uani 1 1 d .
H12 H 0.1574 0.6220 0.1997 0.021 Uiso 1 1 calc R
C13 C 0.2117(3) 0.5692(2) 0.3752(2) 0.0161(5) Uani 1 1 d .
C14 C 0.2761(3) 0.5474(2) 0.4797(2) 0.0163(5) Uani 1 1 d .
C15 C 0.4184(3) 0.5554(2) 0.5144(2) 0.0176(6) Uani 1 1 d .
H15 H 0.4767 0.5797 0.4726 0.021 Uiso 1 1 calc R
C16 C 0.4749(3) 0.5277(2) 0.6105(2) 0.0218(6) Uani 1 1 d .
H16 H 0.5714 0.5334 0.6357 0.026 Uiso 1 1 calc R
C17 C 0.3860(4) 0.4915(2) 0.6681(2) 0.0218(6) Uani 1 1 d .
C20 C 0.1899(3) 0.5121(2) 0.5408(2) 0.0196(6) Uani 1 1 d .
H20 H 0.0929 0.5080 0.5168 0.023 Uiso 1 1 calc R
C21 C 0.2446(3) 0.4831(2) 0.6360(2) 0.0209(6) Uani 1 1 d .
H21 H 0.1869 0.4581 0.6780 0.025 Uiso 1 1 calc R
C22 C 0.3462(3) 0.6618(2) 0.1682(2) 0.0177(6) Uani 1 1 d .
H22 H 0.3670 0.7280 0.1933 0.021 Uiso 1 1 calc R
C23 C 0.3997(3) 0.6294(2) 0.0923(2) 0.0164(6) Uani 1 1 d .
C24 C 0.4922(3) 0.6912(2) 0.0411(2) 0.0175(6) Uani 1 1 d .
H24A H 0.4897 0.7626 0.0618 0.021 Uiso 1 1 calc R
H24B H 0.4575 0.6880 -0.0306 0.021 Uiso 1 1 calc R
C25 C 0.6412(3) 0.6532(2) 0.0646(2) 0.0137(5) Uani 1 1 d .
H25 H 0.6823 0.6724 0.1338 0.016 Uiso 1 1 calc R
C26 C 0.8615(3) 0.6993(2) 0.0338(2) 0.0154(5) Uani 1 1 d .
C27 C 0.9113(3) 0.7814(2) 0.1085(2) 0.0215(6) Uani 1 1 d .
H27A H 0.8669 0.7729 0.1653 0.032 Uiso 1 1 calc GR
H27B H 0.8872 0.8477 0.0787 0.032 Uiso 1 1 calc GR
H27C H 1.0119 0.7766 0.1298 0.032 Uiso 1 1 calc GR
C28 C 0.9289(3) 0.7084(2) -0.0555(2) 0.0190(6) Uani 1 1 d .
H28A H 1.0291 0.6993 -0.0353 0.029 Uiso 1 1 calc GR
H28B H 0.9097 0.7754 -0.0850 0.029 Uiso 1 1 calc GR
H28C H 0.8914 0.6565 -0.1036 0.029 Uiso 1 1 calc GR
C29 C 0.8063(3) 0.5263(2) 0.0304(2) 0.0143(5) Uani 1 1 d .
H29 H 0.8002 0.5351 -0.0418 0.017 Uiso 1 1 calc R
C30 C 0.8761(3) 0.4273(2) 0.0610(2) 0.0164(6) Uani 1 1 d .
H30A H 0.9737 0.4301 0.0529 0.020 Uiso 1 1 calc R
H30B H 0.8291 0.3725 0.0187 0.020 Uiso 1 1 calc R
C31 C 0.8706(3) 0.4055(2) 0.1674(2) 0.0155(5) Uani 1 1 d .
H31A H 0.9103 0.4631 0.2090 0.019 Uiso 1 1 calc R
H31B H 0.9265 0.3448 0.1897 0.019 Uiso 1 1 calc R
C32 C 0.3631(3) 0.3178(2) 0.2183(2) 0.0169(6) Uani 1 1 d .
H32A H 0.3076 0.2922 0.1560 0.020 Uiso 1 1 calc R
H32B H 0.4517 0.2803 0.2314 0.020 Uiso 1 1 calc R
C33 C 0.3783(3) 0.3012(2) 0.3891(2) 0.0161(5) Uani 1 1 d .
H33A H 0.4170 0.3700 0.4016 0.019 Uiso 1 1 calc R
H33B H 0.4562 0.2538 0.3903 0.019 Uiso 1 1 calc R
C34 C 0.3003(3) 0.2728(2) 0.4686(2) 0.0153(5) Uani 1 1 d .
C35 C 0.1562(3) 0.2695(2) 0.4513(2) 0.0184(6) Uani 1 1 d .
H35 H 0.1044 0.2857 0.3882 0.022 Uiso 1 1 calc R
C36 C 0.0880(3) 0.2423(2) 0.5264(2) 0.0215(6) Uani 1 1 d .
H36 H -0.0103 0.2406 0.5142 0.026 Uiso 1 1 calc R
C37 C 0.1628(3) 0.2176(2) 0.6188(2) 0.0221(6) Uani 1 1 d .
H37 H 0.1163 0.1976 0.6695 0.026 Uiso 1 1 calc R
C38 C 0.3065(4) 0.2225(2) 0.6363(2) 0.0217(6) Uani 1 1 d .
H38 H 0.3584 0.2069 0.6997 0.026 Uiso 1 1 calc R
C39 C 0.3746(3) 0.2500(2) 0.5621(2) 0.0188(6) Uani 1 1 d .
H39 H 0.4727 0.2533 0.5750 0.023 Uiso 1 1 calc R
C40 C 0.3693(3) 0.5227(2) 0.0564(2) 0.0153(5) Uani 1 1 d .
H40 H 0.3750 0.5169 -0.0145 0.018 Uiso 1 1 calc R
C41 C 0.6600(3) 0.5374(2) 0.05315(19) 0.0124(5) Uani 1 1 d .
H41 H 0.5924 0.5151 -0.0064 0.015 Uiso 1 1 calc R
C42 C 0.7600(3) 0.2438(2) 0.3005(2) 0.0208(6) Uani 1 1 d .
H42A H 0.8583 0.2376 0.2981 0.031 Uiso 1 1 calc GR
H42B H 0.7054 0.2019 0.2489 0.031 Uiso 1 1 calc GR
H42C H 0.7448 0.2212 0.3648 0.031 Uiso 1 1 calc GR
C43 C 0.8100(4) 0.3484(3) 0.6741(3) 0.0322(8) Uani 1 1 d .
H43A H 0.7426 0.3135 0.6238 0.048 Uiso 1 1 calc GR
H43B H 0.7718 0.3562 0.7337 0.048 Uiso 1 1 calc GR
H43C H 0.8954 0.3086 0.6890 0.048 Uiso 1 1 calc GR

loop_
_atom_site_aniso_label
_atom_site_aniso_U_11
_atom_site_aniso_U_22
_atom_site_aniso_U_33
_atom_site_aniso_U_23
_atom_site_aniso_U_13
_atom_site_aniso_U_12
O1 0.0154(9) 0.0211(10) 0.0124(9) -0.0007(8) 0.0046(7) 0.0009(8)
O2 0.0150(10) 0.0410(14) 0.0217(11) 0.0010(10) 0.0058(8) -0.0008(9)
O3 0.0152(9) 0.0181(9) 0.0133(9) 0.0052(8) 0.0036(7) -0.0008(8)
O4 0.0157(9) 0.0151(10) 0.0149(9) 0.0028(8) 0.0006(7) -0.0017(8)
O5 0.0161(10) 0.0240(11) 0.0151(10) 0.0009(8) 0.0050(7) -0.0056(8)
O6 0.0130(9) 0.0309(12) 0.0121(9) -0.0007(8) 0.0020(7) -0.0015(8)
O7 0.0626(19) 0.0516(19) 0.0205(12) 0.0072(12) 0.0131(12) -0.0027(15)
O8 0.0411(17) 0.098(3) 0.0258(14) 0.0127(16) 0.0003(12) 0.0128(18)
N1 0.0430(17) 0.0339(16) 0.0163(13) -0.0009(12) 0.0075(12) 0.0089(13)
C1 0.0338(18) 0.044(2) 0.0193(15) -0.0078(15) 0.0033(13) -0.0088(16)
C2 0.0169(13) 0.0275(16) 0.0177(14) -0.0009(12) 0.0039(11) -0.0002(12)
C3 0.0190(13) 0.0193(14) 0.0179(13) -0.0011(11) 0.0060(10) -0.0025(11)
C4 0.0224(14) 0.0281(16) 0.0163(14) -0.0033(12) 0.0065(11) -0.0080(12)
C5 0.0153(12) 0.0156(13) 0.0137(13) 0.0019(10) 0.0027(10) -0.0005(10)
C6 0.0152(12) 0.0132(12) 0.0133(12) 0.0019(10) 0.0029(10) -0.0005(10)
C7 0.0149(12) 0.0126(12) 0.0121(12) 0.0005(10) 0.0031(10) 0.0002(10)
C8 0.0129(12) 0.0141(12) 0.0097(11) 0.0000(10) 0.0032(9) -0.0019(10)
C9 0.0132(12) 0.0165(12) 0.0101(11) -0.0012(10) 0.0029(9) -0.0006(10)
C10 0.0123(12) 0.0170(13) 0.0121(12) -0.0019(10) 0.0038(9) -0.0019(10)
C11 0.0141(12) 0.0233(14) 0.0115(12) 0.0007(11) 0.0027(9) -0.0010(11)
C12 0.0154(12) 0.0244(15) 0.0119(12) 0.0017(11) 0.0034(10) 0.0044(11)
C13 0.0170(13) 0.0150(13) 0.0177(13) -0.0024(11) 0.0070(10) 0.0006(10)
C14 0.0218(14) 0.0119(12) 0.0164(13) -0.0023(10) 0.0069(11) -0.0003(11)
C15 0.0198(13) 0.0164(13) 0.0177(13) -0.0015(11) 0.0064(10) -0.0003(11)
C16 0.0216(14) 0.0239(15) 0.0195(14) -0.0028(12) 0.0029(11) 0.0023(12)
C17 0.0339(16) 0.0196(14) 0.0127(13) -0.0021(11) 0.0061(11) 0.0046(12)
C20 0.0225(14) 0.0170(13) 0.0213(14) -0.0045(11) 0.0096(11) -0.0029(11)
C21 0.0305(16) 0.0163(13) 0.0194(14) -0.0038(11) 0.0137(12) -0.0032(12)
C22 0.0174(13) 0.0173(13) 0.0184(13) 0.0033(11) 0.0033(11) 0.0041(11)
C23 0.0138(12) 0.0202(14) 0.0147(12) 0.0055(11) 0.0018(10) 0.0045(10)
C24 0.0187(14) 0.0176(14) 0.0167(13) 0.0066(11) 0.0048(10) 0.0052(11)
C25 0.0159(12) 0.0142(13) 0.0116(12) 0.0031(10) 0.0046(10) -0.0001(10)
C26 0.0159(13) 0.0161(12) 0.0136(12) 0.0025(10) 0.0016(10) -0.0021(11)
C27 0.0251(15) 0.0183(14) 0.0195(14) -0.0011(11) 0.0006(12) -0.0053(12)
C28 0.0192(13) 0.0201(13) 0.0186(13) 0.0036(11) 0.0058(11) -0.0027(11)
C29 0.0155(13) 0.0154(13) 0.0129(12) 0.0010(10) 0.0050(9) -0.0001(10)
C30 0.0159(12) 0.0173(13) 0.0172(13) 0.0011(10) 0.0065(10) 0.0027(10)
C31 0.0139(12) 0.0174(13) 0.0159(13) 0.0038(10) 0.0043(10) 0.0029(10)
C32 0.0173(13) 0.0202(14) 0.0145(13) -0.0026(11) 0.0067(10) -0.0056(11)
C33 0.0150(13) 0.0180(13) 0.0155(13) 0.0012(11) 0.0033(10) -0.0015(10)
C34 0.0195(13) 0.0102(12) 0.0179(13) -0.0001(10) 0.0078(11) -0.0006(10)
C35 0.0201(14) 0.0160(13) 0.0196(14) 0.0011(11) 0.0049(11) 0.0012(11)
C36 0.0204(14) 0.0210(14) 0.0249(15) -0.0025(12) 0.0090(12) -0.0019(12)
C37 0.0307(16) 0.0199(15) 0.0187(14) -0.0021(11) 0.0125(12) -0.0052(12)
C38 0.0324(16) 0.0177(14) 0.0149(13) -0.0001(11) 0.0045(12) 0.0008(12)
C39 0.0216(14) 0.0152(14) 0.0202(14) -0.0010(11) 0.0052(11) 0.0008(11)
C40 0.0119(12) 0.0228(14) 0.0113(12) 0.0002(10) 0.0022(9) 0.0006(10)
C41 0.0131(12) 0.0142(12) 0.0101(11) 0.0005(10) 0.0028(9) 0.0006(10)
C42 0.0269(15) 0.0142(13) 0.0211(14) 0.0029(11) 0.0044(11) 0.0009(12)
C43 0.039(2) 0.0356(19) 0.0219(16) 0.0081(14) 0.0044(14) -0.0024(16)

loop_
_atom_type_symbol
_atom_type_description
_atom_type_scat_dispersion_real
_atom_type_scat_dispersion_imag
_atom_type_scat_source
C C 0.0033 0.0016 'International Tables Vol C Tables 4.2.6.8 and 6.1.1.4'
H H 0.0000 0.0000 'International Tables Vol C Tables 4.2.6.8 and 6.1.1.4'
N N 0.0061 0.0033 'International Tables Vol C Tables 4.2.6.8 and 6.1.1.4'
O O 0.0106 0.0060 'International Tables Vol C Tables 4.2.6.8 and 6.1.1.4'

loop_
_geom_angle_atom_site_label_1
_geom_angle_atom_site_label_2
_geom_angle_atom_site_label_3
_geom_angle
C13 O1 C12 115.5(2)
C25 O3 C26 111.7(2)
C26 O4 C29 110.6(2)
C33 O5 C32 112.2(2)
C11 O6 C40 102.6(2)
O7 N1 C17 118.4(3)
O8 N1 O7 123.2(3)
O8 N1 C17 118.3(3)
H1A C1 H1B 109.5
H1A C1 H1C 109.5
H1B C1 H1C 109.5
C2 C1 H1A 109.5
C2 C1 H1B 109.5
C2 C1 H1C 109.5
C3 C2 C1 121.5(3)
C3 C2 C43 124.1(3)
C43 C2 C1 114.4(3)
C2 C3 H3 116.9
C2 C3 C4 126.1(3)
C4 C3 H3 116.9
C3 C4 H4A 108.5
C3 C4 H4B 108.5
C3 C4 C5 114.9(2)
H4A C4 H4B 107.5
C5 C4 H4A 108.5
C5 C4 H4B 108.5
C4 C5 H5A 109.5
C4 C5 H5B 109.5
C4 C5 C6 110.6(2)
H5A C5 H5B 108.1
C6 C5 H5A 109.5
C6 C5 H5B 109.5
C5 C6 H6 106.7
C5 C6 C7 114.2(2)
C7 C6 H6 106.7
C42 C6 C5 111.5(2)
C42 C6 H6 106.7
C42 C6 C7 110.6(2)
C6 C7 H7 106.6
C6 C7 C8 113.0(2)
C8 C7 H7 106.6
C31 C7 C6 110.5(2)
C31 C7 H7 106.6
C31 C7 C8 113.0(2)
C7 C8 H8 107.4
C7 C8 C9 111.1(2)
C7 C8 C41 114.3(2)
C9 C8 H8 107.4
C9 C8 C41 109.0(2)
C41 C8 H8 107.4
C8 C9 H9 107.4
C8 C9 C10 118.0(2)
C10 C9 H9 107.4
C40 C9 C8 115.5(2)
C40 C9 H9 107.4
C40 C9 C10 100.3(2)
C9 C10 H10 110.9
C11 C10 C9 104.6(2)
C11 C10 H10 110.9
C32 C10 C9 110.8(2)
C32 C10 H10 110.9
C32 C10 C11 108.7(2)
O6 C11 C10 103.8(2)
O6 C11 H11 110.2
O6 C11 C12 107.1(2)
C10 C11 H11 110.2
C12 C11 C10 114.9(2)
C12 C11 H11 110.2
O1 C12 C11 108.2(2)
O1 C12 H12 109.6
O1 C12 C22 108.4(2)
C11 C12 H12 109.6
C22 C12 C11 111.5(2)
C22 C12 H12 109.6
O1 C13 C14 112.7(2)
O2 C13 O1 124.4(3)
O2 C13 C14 122.9(3)
C15 C14 C13 122.0(3)
C20 C14 C13 117.5(3)
C20 C14 C15 120.4(3)
C14 C15 H15 120.0
C16 C15 C14 119.9(3)
C16 C15 H15 120.0
C15 C16 H16 121.1
C17 C16 C15 117.8(3)
C17 C16 H16 121.1
C16 C17 N1 118.3(3)
C21 C17 N1 118.1(3)
C21 C17 C16 123.6(3)
C14 C20 H20 119.8
C21 C20 C14 120.3(3)
C21 C20 H20 119.8
C17 C21 C20 117.9(3)
C17 C21 H21 121.1
C20 C21 H21 121.1
C12 C22 H22 119.7
C23 C22 C12 120.7(3)
C23 C22 H22 119.7
C22 C23 C24 124.5(3)
C22 C23 C40 118.5(3)
C24 C23 C40 116.9(3)
C23 C24 H24A 109.3
C23 C24 H24B 109.3
C23 C24 C25 111.5(2)
H24A C24 H24B 108.0
C25 C24 H24A 109.3
C25 C24 H24B 109.3
O3 C25 C24 106.7(2)
O3 C25 H25 108.3
O3 C25 C41 109.4(2)
C24 C25 H25 108.3
C24 C25 C41 115.6(2)
C41 C25 H25 108.3
O3 C26 C27 110.3(2)
O3 C26 C28 107.9(2)
O4 C26 O3 108.8(2)
O4 C26 C27 107.6(2)
O4 C26 C28 110.7(2)
C27 C26 C28 111.5(2)
C26 C27 H27A 109.5
C26 C27 H27B 109.5
C26 C27 H27C 109.5
H27A C27 H27B 109.5
H27A C27 H27C 109.5
H27B C27 H27C 109.5
C26 C28 H28A 109.5
C26 C28 H28B 109.5
C26 C28 H28C 109.5
H28A C28 H28B 109.5
H28A C28 H28C 109.5
H28B C28 H28C 109.5
O4 C29 H29 108.6
O4 C29 C30 107.1(2)
O4 C29 C41 108.9(2)
C30 C29 H29 108.6
C30 C29 C41 114.9(2)
C41 C29 H29 108.6
C29 C30 H30A 109.7
C29 C30 H30B 109.7
C29 C30 C31 109.8(2)
H30A C30 H30B 108.2
C31 C30 H30A 109.7
C31 C30 H30B 109.7
C7 C31 H31A 109.6
C7 C31 H31B 109.6
C30 C31 C7 110.2(2)
C30 C31 H31A 109.6
C30 C31 H31B 109.6
H31A C31 H31B 108.1
O5 C32 C10 113.1(2)
O5 C32 H32A 109.0
O5 C32 H32B 109.0
C10 C32 H32A 109.0
C10 C32 H32B 109.0
H32A C32 H32B 107.8
O5 C33 H33A 109.5
O5 C33 H33B 109.5
O5 C33 C34 110.7(2)
H33A C33 H33B 108.1
C34 C33 H33A 109.5
C34 C33 H33B 109.5
C35 C34 C33 121.9(3)
C35 C34 C39 119.0(3)
C39 C34 C33 119.0(3)
C34 C35 H35 119.9
C36 C35 C34 120.3(3)
C36 C35 H35 119.9
C35 C36 H36 119.8
C37 C36 C35 120.4(3)
C37 C36 H36 119.8
C36 C37 H37 120.4
C36 C37 C38 119.3(3)
C38 C37 H37 120.4
C37 C38 H38 119.8
C39 C38 C37 120.5(3)
C39 C38 H38 119.8
C34 C39 H39 119.7
C38 C39 C34 120.6(3)
C38 C39 H39 119.7
O6 C40 C9 103.9(2)
O6 C40 C23 110.1(2)
O6 C40 H40 110.6
C9 C40 H40 110.6
C23 C40 C9 110.8(2)
C23 C40 H40 110.6
C8 C41 H41 107.6
C25 C41 C8 110.3(2)
C25 C41 H41 107.6
C29 C41 C8 118.8(2)
C29 C41 C25 104.5(2)
C29 C41 H41 107.6
C6 C42 H42A 109.5
C6 C42 H42B 109.5
C6 C42 H42C 109.5
H42A C42 H42B 109.5
H42A C42 H42C 109.5
H42B C42 H42C 109.5
C2 C43 H43A 109.5
C2 C43 H43B 109.5
C2 C43 H43C 109.5
H43A C43 H43B 109.5
H43A C43 H43C 109.5
H43B C43 H43C 109.5

loop_
_geom_bond_atom_site_label_1
_geom_bond_atom_site_label_2
_geom_bond_distance
O1 C12 1.466(3)
O1 C13 1.347(3)
O2 C13 1.205(4)
O3 C25 1.434(3)
O3 C26 1.435(3)
O4 C26 1.421(3)
O4 C29 1.441(3)
O5 C32 1.431(3)
O5 C33 1.410(3)
O6 C11 1.431(3)
O6 C40 1.437(3)
O7 N1 1.220(4)
O8 N1 1.212(5)
N1 C17 1.480(4)
C1 H1A 0.9800
C1 H1B 0.9800
C1 H1C 0.9800
C1 C2 1.507(5)
C2 C3 1.332(4)
C2 C43 1.503(5)
C3 H3 0.9500
C3 C4 1.495(4)
C4 H4A 0.9900
C4 H4B 0.9900
C4 C5 1.534(4)
C5 H5A 0.9900
C5 H5B 0.9900
C5 C6 1.534(4)
C6 H6 1.0000
C6 C7 1.548(4)
C6 C42 1.535(4)
C7 H7 1.0000
C7 C8 1.558(4)
C7 C31 1.534(4)
C8 H8 1.0000
C8 C9 1.559(4)
C8 C41 1.565(4)
C9 H9 1.0000
C9 C10 1.564(4)
C9 C40 1.551(4)
C10 H10 1.0000
C10 C11 1.545(4)
C10 C32 1.531(4)
C11 H11 1.0000
C11 C12 1.528(4)
C12 H12 1.0000
C12 C22 1.498(4)
C13 C14 1.494(4)
C14 C15 1.395(4)
C14 C20 1.394(4)
C15 H15 0.9500
C15 C16 1.391(4)
C16 H16 0.9500
C16 C17 1.382(5)
C17 C21 1.382(5)
C20 H20 0.9500
C20 C21 1.382(4)
C21 H21 0.9500
C22 H22 0.9500
C22 C23 1.338(4)
C23 C24 1.503(4)
C23 C40 1.510(4)
C24 H24A 0.9900
C24 H24B 0.9900
C24 C25 1.525(4)
C25 H25 1.0000
C25 C41 1.557(4)
C26 C27 1.517(4)
C26 C28 1.521(4)
C27 H27A 0.9800
C27 H27B 0.9800
C27 H27C 0.9800
C28 H28A 0.9800
C28 H28B 0.9800
C28 H28C 0.9800
C29 H29 1.0000
C29 C30 1.503(4)
C29 C41 1.541(4)
C30 H30A 0.9900
C30 H30B 0.9900
C30 C31 1.518(4)
C31 H31A 0.9900
C31 H31B 0.9900
C32 H32A 0.9900
C32 H32B 0.9900
C33 H33A 0.9900
C33 H33B 0.9900
C33 C34 1.510(4)
C34 C35 1.394(4)
C34 C39 1.394(4)
C35 H35 0.9500
C35 C36 1.393(4)
C36 H36 0.9500
C36 C37 1.389(4)
C37 H37 0.9500
C37 C38 1.392(5)
C38 H38 0.9500
C38 C39 1.384(4)
C39 H39 0.9500
C40 H40 1.0000
C41 H41 1.0000
C42 H42A 0.9800
C42 H42B 0.9800
C42 H42C 0.9800
C43 H43A 0.9800
C43 H43B 0.9800
C43 H43C 0.9800

loop_
_geom_torsion_atom_site_label_1
_geom_torsion_atom_site_label_2
_geom_torsion_atom_site_label_3
_geom_torsion_atom_site_label_4
_geom_torsion
O1 C12 C22 C23 129.2(3)
O1 C13 C14 C15 2.0(4)
O1 C13 C14 C20 -174.0(3)
O2 C13 C14 C15 -179.5(3)
O2 C13 C14 C20 4.6(4)
O3 C25 C41 C8 161.5(2)
O3 C25 C41 C29 32.7(3)
O4 C29 C30 C31 70.0(3)
O4 C29 C41 C8 -90.6(3)
O4 C29 C41 C25 32.9(3)
O5 C33 C34 C35 -14.3(4)
O5 C33 C34 C39 166.1(2)
O6 C11 C12 O1 -166.8(2)
O6 C11 C12 C22 -47.8(3)
O7 N1 C17 C16 179.2(3)
O7 N1 C17 C21 -2.2(5)
O8 N1 C17 C16 -2.2(5)
O8 N1 C17 C21 176.4(3)
N1 C17 C21 C20 -178.3(3)
C1 C2 C3 C4 -176.0(3)
C2 C3 C4 C5 -140.1(3)
C3 C4 C5 C6 179.7(3)
C4 C5 C6 C7 155.9(2)
C4 C5 C6 C42 -77.8(3)
C5 C6 C7 C8 -76.4(3)
C5 C6 C7 C31 51.4(3)
C6 C7 C8 C9 -74.6(3)
C6 C7 C8 C41 161.6(2)
C6 C7 C31 C30 173.8(2)
C7 C8 C9 C10 78.2(3)
C7 C8 C9 C40 -163.2(2)
C7 C8 C41 C25 -141.6(2)
C7 C8 C41 C29 -21.1(3)
C8 C7 C31 C30 -58.4(3)
C8 C9 C10 C11 133.1(2)
C8 C9 C10 C32 -110.0(3)
C8 C9 C40 O6 -162.1(2)
C8 C9 C40 C23 -43.8(3)
C9 C8 C41 C25 93.4(3)
C9 C8 C41 C29 -146.0(2)
C9 C10 C11 O6 22.6(3)
C9 C10 C11 C12 -94.0(3)
C9 C10 C32 O5 -178.6(2)
C10 C9 C40 O6 -34.0(3)
C10 C9 C40 C23 84.3(3)
C10 C11 C12 O1 -52.0(3)
C10 C11 C12 C22 67.0(3)
C11 O6 C40 C9 50.6(3)
C11 O6 C40 C23 -68.1(3)
C11 C10 C32 O5 -64.3(3)
C11 C12 C22 C23 10.3(4)
C12 O1 C13 O2 -10.9(4)
C12 O1 C13 C14 167.6(2)
C12 C22 C23 C24 179.5(3)
C12 C22 C23 C40 -2.2(4)
C13 O1 C12 C11 -82.4(3)
C13 O1 C12 C22 156.7(2)
C13 C14 C15 C16 -175.6(3)
C13 C14 C20 C21 175.0(3)
C14 C15 C16 C17 0.8(4)
C14 C20 C21 C17 0.8(4)
C15 C14 C20 C21 -1.1(4)
C15 C16 C17 N1 177.5(3)
C15 C16 C17 C21 -1.1(5)
C16 C17 C21 C20 0.3(5)
C20 C14 C15 C16 0.2(4)
C22 C23 C24 C25 108.2(3)
C22 C23 C40 O6 31.4(3)
C22 C23 C40 C9 -83.0(3)
C23 C24 C25 O3 170.9(2)
C23 C24 C25 C41 49.0(3)
C24 C23 C40 O6 -150.2(2)
C24 C23 C40 C9 95.4(3)
C24 C25 C41 C8 -78.1(3)
C24 C25 C41 C29 153.1(2)
C25 O3 C26 O4 32.4(3)
C25 O3 C26 C27 -85.4(3)
C25 O3 C26 C28 152.5(2)
C26 O3 C25 C24 163.2(2)
C26 O3 C25 C41 -71.1(3)
C26 O4 C29 C30 160.6(2)
C26 O4 C29 C41 -74.6(3)
C29 O4 C26 O3 38.4(3)
C29 O4 C26 C27 157.9(2)
C29 O4 C26 C28 -80.0(3)
C29 C30 C31 C7 66.3(3)
C30 C29 C41 C8 29.5(3)
C30 C29 C41 C25 153.0(2)
C31 C7 C8 C9 158.9(2)
C31 C7 C8 C41 35.1(3)
C32 O5 C33 C34 -175.9(2)
C32 C10 C11 O6 -95.7(2)
C32 C10 C11 C12 147.6(2)
C33 O5 C32 C10 -78.1(3)
C33 C34 C35 C36 179.6(3)
C33 C34 C39 C38 -179.2(3)
C34 C35 C36 C37 -0.5(5)
C35 C34 C39 C38 1.2(4)
C35 C36 C37 C38 1.4(5)
C36 C37 C38 C39 -1.1(5)
C37 C38 C39 C34 -0.2(5)
C39 C34 C35 C36 -0.8(4)
C40 O6 C11 C10 -45.2(3)
C40 O6 C11 C12 76.8(3)
C40 C9 C10 C11 6.7(3)
C40 C9 C10 C32 123.6(2)
C40 C23 C24 C25 -70.1(3)
C41 C8 C9 C10 -154.9(2)
C41 C8 C9 C40 -36.3(3)
C41 C29 C30 C31 -51.1(3)
C42 C6 C7 C8 156.9(2)
C42 C6 C7 C31 -75.4(3)
C43 C2 C3 C4 1.5(5)
